data_8100895
loop_
_publ_author_name
'Meyer, Gerd'
'B\"ohmer, Norbert'

_publ_section_title
;
Refinement of the crystal structure of diammonium hexafluorostannate
(IV), (NH~4~)~2~SnF~6~
;
_journal_issue 1
_journal_name_full 'Zeitschrift f\"ur Kristallographie - New Crystal Structures'
_journal_page_first 20
_journal_page_last 20
_journal_volume 216
_journal_year 2001
_chemical_formula_structural '(NH4)2 Sn F6'
_chemical_formula_sum 'F6 H8 N2 Sn'
_chemical_formula_weight 268.77
_space_group_IT_number 164
_symmetry_cell_setting trigonal
_symmetry_space_group_name_Hall '-P 3 2"'
_symmetry_space_group_name_H-M 'P -3 m 1'
_cell_angle_alpha 90.00
_cell_angle_beta 90.00
_cell_angle_gamma 120.00
_cell_formula_units_Z 1
_cell_length_a 6.0810(12)
_cell_length_b 6.0810(12)
_cell_length_c 4.8653(10)
_cell_measurement_temperature 293(2)
_cell_volume 155.81(5)
_diffrn_ambient_temperature 293(2)
_exptl_crystal_density_diffrn 2.864
_cod_original_formula_sum 'H8 F6 N2 Sn'
_cod_database_code 8100895

loop_
_symmetry_equiv_pos_as_xyz
'x, y, z'
'-y, x-y, z'
'-x+y, -x, z'
'-x+y, y, z'
'x, x-y, z'
'-y, -x, z'
'-x, -y, -z'
'y, -x+y, -z'
'x-y, x, -z'
'x-y, -y, -z'
'-x, -x+y, -z'
'y, x, -z'

loop_
_atom_site_label
_atom_site_type_symbol
_atom_site_fract_x
_atom_site_fract_y
_atom_site_fract_z
_atom_site_U_iso_or_equiv
_atom_site_adp_type
_atom_site_occupancy
_atom_site_symmetry_multiplicity
_atom_site_Wyckoff_symbol
_atom_site_calc_flag
_atom_site_refinement_flags
_atom_site_disorder_assembly
_atom_site_disorder_group
Sn1 Sn 0.0000 0.0000 0.0000 0.0184(5) Uani 1 1 a d S . .
F F 0.1545(4) 0.3091(8) 0.2228(9) 0.0398(10) Uani 1 6 i d S . .
N N 0.6667 0.3333 0.315(3) 0.030(2) Uani 1 2 d d S . .
H1 H -0.275(8) 0.450(17) 0.491(19) 0.05(3) Uiso 1 6 i d S . .
H2 H -0.3333 0.6667 0.10(6) 0.12(11) Uiso 1 2 d d S . .

loop_
_atom_site_aniso_label
_atom_site_aniso_U_11
_atom_site_aniso_U_22
_atom_site_aniso_U_33
_atom_site_aniso_U_23
_atom_site_aniso_U_13
_atom_site_aniso_U_12
Sn1 0.0158(5) 0.0158(5) 0.0234(6) 0.000 0.000 0.0079(2)
F 0.0429(17) 0.027(2) 0.044(2) -0.0139(19) -0.0069(9) 0.0136(10)
N 0.024(3) 0.024(3) 0.042(6) 0.000 0.000 0.0121(14)

loop_
_geom_bond_atom_site_label_1
_geom_bond_atom_site_label_2
_geom_bond_distance
_geom_bond_site_symmetry_2
_geom_bond_publ_flag
Sn1 F 1.955(4) . ?
Sn1 F 1.955(4) 7 ?
Sn1 F 1.955(4) 2 ?
Sn1 F 1.955(4) 9 ?
Sn1 F 1.955(4) 8 ?
Sn1 F 1.955(4) 3 ?
N H1 1.06(9) . ?
N H2 1.0(3) . ?
